data_7013610
loop_
_publ_author_name
'Zangrando, Ennio'
'Serli, Barbara'
'Yellowlees, Lesley'
'Alessio, Enzo'

_publ_section_title
;
 The first examples of four and five O-bonded dmso ligands on a
 ruthenium centre
;
_journal_issue 23
_journal_name_full 'Dalton Transactions'
_journal_page_first 4391
_journal_page_last 4392
_journal_paper_doi 10.1039/b310510e
_journal_year 2003
_chemical_formula_moiety '[(C2 H6 S O)4 (N O 1+) (Cl -1) Ru 2+] 2(C F3 S O3 1-) (0.5 C H2 Cl2)'
_chemical_formula_sum 'C10.5 H25 Cl2 F6 N O11 Ru S6'
_chemical_formula_weight 819.65
_chemical_name_common
;
cis-nitrosyl-chloride-tetra-dimethylsulfoxide,O-ruthenium(ii)
bistriflate dichloromethane solvated
;
_chemical_name_systematic
;
cis-nitrosyl-chloride-tetra-dimethylsulfoxide,O-ruthenium(II)
bistriflate dichloromethane solvated
;
_space_group_IT_number 2
_symmetry_cell_setting triclinic
_symmetry_space_group_name_Hall '-P 1'
_symmetry_space_group_name_H-M 'P -1'
_atom_sites_solution_hydrogens geom
_atom_sites_solution_primary direct
_atom_sites_solution_secondary difmap
_audit_creation_method SHELXL-97
_cell_angle_alpha 110.87(3)
_cell_angle_beta 89.77(2)
_cell_angle_gamma 104.79(3)
_cell_formula_units_Z 2
_cell_length_a 8.540(3)
_cell_length_b 13.012(4)
_cell_length_c 15.407(4)
_cell_measurement_temperature 150(2)
_cell_volume 1539.6(9)
_computing_cell_refinement 'Mosflm (Acta Cryst. D50, 760, 1994)'
_computing_data_collection 'Nonius Xpress'
_computing_data_reduction 'Scala (Acta Cryst. D50, 760, 1994)'
_computing_molecular_graphics 'Ortep3/windows (Farrugia,1997)'
_computing_publication_material 'Wingx 1.64.04 (Farrugia, 1999)'
_computing_structure_refinement 'SHELX97 (Sheldrick, 1998)'
_computing_structure_solution 'SHELX97 (Sheldrick, 1998)'
_diffrn_ambient_temperature 150(2)
_diffrn_measured_fraction_theta_full 0.915
_diffrn_measured_fraction_theta_max 0.915
_diffrn_measurement_device_type 'image plate dip1030'
_diffrn_measurement_method 'laser scanner'
_diffrn_radiation_monochromator graphite
_diffrn_radiation_source 'fine-focus sealed tube'
_diffrn_radiation_type Mok\a
_diffrn_radiation_wavelength 0.71073
_diffrn_reflns_av_R_equivalents 0.0435
_diffrn_reflns_av_sigmaI/netI 0.0588
_diffrn_reflns_limit_h_max 10
_diffrn_reflns_limit_h_min -10
_diffrn_reflns_limit_k_max 16
_diffrn_reflns_limit_k_min -16
_diffrn_reflns_limit_l_max 19
_diffrn_reflns_limit_l_min -19
_diffrn_reflns_number 10297
_diffrn_reflns_theta_full 27.10
_diffrn_reflns_theta_max 27.10
_diffrn_reflns_theta_min 2.73
_exptl_absorpt_coefficient_mu 1.171
_exptl_absorpt_correction_T_max 0.8130
_exptl_absorpt_correction_T_min 0.5332
_exptl_absorpt_correction_type refdelf
_exptl_absorpt_process_details
;
Parkin S,Moezzi B & Hope H, (1995) J. Appl. Cryst. 28, 53-56
Cubic fit to sin(theta)/lambda - 24 parameters
;
_exptl_crystal_colour yellow
_exptl_crystal_density_diffrn 1.768
_exptl_crystal_density_method 'not measured'
_exptl_crystal_description prismatic
_exptl_crystal_F_000 822
_exptl_crystal_size_max 0.40
_exptl_crystal_size_mid 0.24
_exptl_crystal_size_min 0.20
_refine_diff_density_max 1.585
_refine_diff_density_min -0.810
_refine_diff_density_rms 0.119
_refine_ls_extinction_method none
_refine_ls_goodness_of_fit_ref 1.043
_refine_ls_hydrogen_treatment mixed
_refine_ls_matrix_type full
_refine_ls_number_parameters 360
_refine_ls_number_reflns 6218
_refine_ls_number_restraints 21
_refine_ls_restrained_S_all 1.072
_refine_ls_R_factor_all 0.0562
_refine_ls_R_factor_gt 0.0493
_refine_ls_shift/su_max 0.001
_refine_ls_shift/su_mean 0.000
_refine_ls_structure_factor_coef Fsqd
_refine_ls_weighting_details 'calc w=1/[\s^2^(Fo^2^)+(0.0758P)^2^+2.5613P] where P=(Fo^2^+2Fc^2^)/3'
_refine_ls_weighting_scheme calc
_refine_ls_wR_factor_gt 0.1396
_refine_ls_wR_factor_ref 0.1462
_reflns_number_gt 5390
_reflns_number_total 6219
_reflns_threshold_expression >2sigma(I)
_cod_data_source_file b310510e.txt
_cod_data_source_block 2
_cod_original_cell_volume 1539.5(8)
_cod_original_formula_sum 'C10.50 H25 Cl2 F6 N O11 Ru S6'
_cod_database_code 7013610

loop_
_symmetry_equiv_pos_as_xyz
'x, y, z'
'-x, -y, -z'

loop_
_atom_site_label
_atom_site_type_symbol
_atom_site_fract_x
_atom_site_fract_y
_atom_site_fract_z
_atom_site_U_iso_or_equiv
_atom_site_adp_type
_atom_site_occupancy
_atom_site_symmetry_multiplicity
_atom_site_calc_flag
_atom_site_refinement_flags
_atom_site_disorder_assembly
_atom_site_disorder_group
Ru Ru 0.49394(4) 0.21917(3) 0.30540(2) 0.03128(13) Uani 1 1 d . . .
Cl1 Cl 0.62520(14) 0.25993(10) 0.18223(8) 0.0424(3) Uani 1 1 d . . .
N1 N 0.6506(4) 0.1655(3) 0.3252(3) 0.0374(8) Uani 1 1 d . . .
O5 O 0.7520(5) 0.1219(4) 0.3252(3) 0.0597(10) Uani 1 1 d . . .
S1 S 0.24261(14) 0.24640(10) 0.17319(8) 0.0416(3) Uani 1 1 d . . .
S2 S 0.74303(13) 0.46487(9) 0.39975(8) 0.0381(2) Uani 1 1 d . . .
S3 S 0.41866(14) -0.01867(10) 0.13622(9) 0.0462(3) Uani 1 1 d . . .
S4 S 0.31211(13) 0.07606(9) 0.41708(8) 0.0360(2) Uani 1 1 d . . .
O1 O 0.3120(4) 0.2793(3) 0.2757(2) 0.0390(7) Uani 1 1 d . . .
O2 O 0.5774(4) 0.3803(2) 0.4003(2) 0.0401(7) Uani 1 1 d . . .
O3 O 0.3502(4) 0.0630(3) 0.2186(2) 0.0393(7) Uani 1 1 d . . .
O4 O 0.3600(4) 0.1970(2) 0.4112(2) 0.0373(6) Uani 1 1 d . . .
C1 C 0.0329(6) 0.2369(5) 0.1849(4) 0.0567(13) Uani 1 1 d . . .
H1A H -0.0223 0.1625 0.1879 0.085 Uiso 1 1 calc R . .
H1B H -0.0158 0.2449 0.1310 0.085 Uiso 1 1 calc R . .
H1C H 0.0213 0.2979 0.2422 0.085 Uiso 1 1 calc R . .
C2 C 0.3047(8) 0.3760(5) 0.1527(4) 0.0556(13) Uani 1 1 d . . .
H2A H 0.2766 0.4372 0.2038 0.083 Uiso 1 1 calc R . .
H2B H 0.2491 0.3666 0.0937 0.083 Uiso 1 1 calc R . .
H2C H 0.4226 0.3960 0.1492 0.083 Uiso 1 1 calc R . .
C3 C 0.6884(8) 0.5574(5) 0.3502(5) 0.0642(16) Uani 1 1 d . . .
H3A H 0.6634 0.5176 0.2826 0.096 Uiso 1 1 calc R . .
H3B H 0.7793 0.6261 0.3632 0.096 Uiso 1 1 calc R . .
H3C H 0.5926 0.5793 0.3777 0.096 Uiso 1 1 calc R . .
C4 C 0.7787(7) 0.5578(4) 0.5185(4) 0.0516(12) Uani 1 1 d . . .
H4A H 0.6801 0.5814 0.5387 0.077 Uiso 1 1 calc R . .
H4B H 0.8683 0.6255 0.5256 0.077 Uiso 1 1 calc R . .
H4C H 0.8074 0.5181 0.5568 0.077 Uiso 1 1 calc R . .
C5 C 0.2954(8) -0.0335(6) 0.0365(4) 0.0636(16) Uani 1 1 d . . .
H5A H 0.1810 -0.0469 0.0494 0.095 Uiso 1 1 calc R . .
H5B H 0.3084 -0.0983 -0.0174 0.095 Uiso 1 1 calc R . .
H5C H 0.3294 0.0365 0.0228 0.095 Uiso 1 1 calc R . .
C6 C 0.3294(8) -0.1523(5) 0.1454(6) 0.0706(19) Uani 1 1 d . . .
H6A H 0.3678 -0.1513 0.2056 0.106 Uiso 1 1 calc R . .
H6B H 0.3602 -0.2126 0.0948 0.106 Uiso 1 1 calc R . .
H6C H 0.2107 -0.1672 0.1408 0.106 Uiso 1 1 calc R . .
C7 C 0.1029(6) 0.0224(4) 0.3788(4) 0.0465(11) Uani 1 1 d . . .
H7A H 0.0453 0.0777 0.4149 0.070 Uiso 1 1 calc R . .
H7B H 0.0597 -0.0501 0.3878 0.070 Uiso 1 1 calc R . .
H7C H 0.0873 0.0099 0.3125 0.070 Uiso 1 1 calc R . .
C8 C 0.3023(6) 0.1102(4) 0.5389(3) 0.0412(9) Uani 1 1 d . . .
H8A H 0.4103 0.1539 0.5718 0.062 Uiso 1 1 calc R . .
H8B H 0.2664 0.0395 0.5515 0.062 Uiso 1 1 calc R . .
H8C H 0.2249 0.1559 0.5607 0.062 Uiso 1 1 calc R . .
S10 S 0.81466(18) 0.84297(13) 0.10104(9) 0.0526(3) Uani 1 1 d . . .
O10 O 0.9199(6) 0.7810(5) 0.0447(3) 0.0826(15) Uani 1 1 d . . .
O11 O 0.6632(5) 0.8284(4) 0.0517(3) 0.0644(11) Uani 1 1 d . . .
O12 O 0.8953(9) 0.9560(4) 0.1616(4) 0.0980(18) Uani 1 1 d . . .
C10 C 0.7521(9) 0.7685(7) 0.1804(5) 0.0727(18) Uani 1 1 d . . .
F1 F 0.6664(8) 0.6630(5) 0.1363(5) 0.129(2) Uani 1 1 d . . .
F2 F 0.8805(6) 0.7654(5) 0.2275(4) 0.0985(15) Uani 1 1 d . . .
F3 F 0.6620(7) 0.8195(7) 0.2420(4) 0.132(2) Uani 1 1 d . . .
S20 S 0.83022(14) 0.24642(10) 0.55411(9) 0.0444(3) Uani 1 1 d . . .
O20 O 0.6904(5) 0.1514(4) 0.5278(4) 0.0713(13) Uani 1 1 d . . .
O21 O 0.9765(5) 0.2201(4) 0.5678(3) 0.0576(9) Uani 1 1 d . . .
O22 O 0.8441(6) 0.3194(4) 0.5028(3) 0.0683(11) Uani 1 1 d . . .
C20 C 0.7980(8) 0.3338(6) 0.6690(5) 0.0679(16) Uani 1 1 d . . .
F4 F 0.7904(9) 0.2818(6) 0.7278(4) 0.131(2) Uani 1 1 d . . .
F5 F 0.9125(6) 0.4328(4) 0.7009(3) 0.0929(14) Uani 1 1 d . . .
F6 F 0.6560(6) 0.3599(4) 0.6688(5) 0.117(2) Uani 1 1 d . . .
C30 C 1.0527(13) 0.5425(9) 0.0954(9) 0.058(3) Uani 0.50 1 d PDU . .
H30A H 1.0874 0.5720 0.1630 0.070 Uiso 0.50 1 calc PR . .
H30B H 1.0103 0.6020 0.0856 0.070 Uiso 0.50 1 calc PR . .
Cl2 Cl 0.9017(10) 0.4464(6) 0.0834(6) 0.165(3) Uani 0.50 1 d PDU . .
Cl3 Cl 1.2305(12) 0.5534(5) 0.0457(6) 0.175(3) Uani 0.50 1 d PDU . .

loop_
_atom_site_aniso_label
_atom_site_aniso_U_11
_atom_site_aniso_U_22
_atom_site_aniso_U_33
_atom_site_aniso_U_23
_atom_site_aniso_U_13
_atom_site_aniso_U_12
Ru 0.02660(18) 0.03188(19) 0.0339(2) 0.00990(14) 0.00553(13) 0.00861(13)
Cl1 0.0397(5) 0.0491(6) 0.0430(6) 0.0199(5) 0.0150(5) 0.0158(5)
N1 0.0356(18) 0.0386(18) 0.0370(19) 0.0105(15) 0.0039(16) 0.0132(15)
O5 0.056(2) 0.077(3) 0.057(2) 0.021(2) 0.0074(19) 0.042(2)
S1 0.0398(6) 0.0472(6) 0.0368(5) 0.0095(5) 0.0026(5) 0.0187(5)
S2 0.0296(5) 0.0336(5) 0.0490(6) 0.0140(5) 0.0045(4) 0.0067(4)
S3 0.0348(5) 0.0370(6) 0.0520(7) 0.0009(5) 0.0130(5) 0.0070(4)
S4 0.0347(5) 0.0328(5) 0.0397(5) 0.0121(4) 0.0116(4) 0.0096(4)
O1 0.0370(15) 0.0450(17) 0.0318(15) 0.0064(13) 0.0021(13) 0.0169(13)
O2 0.0332(15) 0.0300(14) 0.0481(18) 0.0067(13) 0.0103(14) 0.0048(12)
O3 0.0305(14) 0.0394(16) 0.0360(15) 0.0028(13) 0.0068(13) 0.0054(12)
O4 0.0392(15) 0.0314(14) 0.0395(16) 0.0115(12) 0.0108(13) 0.0091(12)
C1 0.038(2) 0.067(3) 0.060(3) 0.015(3) -0.002(2) 0.016(2)
C2 0.065(3) 0.056(3) 0.055(3) 0.026(3) 0.003(3) 0.025(3)
C3 0.062(3) 0.047(3) 0.086(4) 0.034(3) -0.018(3) 0.005(3)
C4 0.047(3) 0.042(2) 0.054(3) 0.008(2) 0.005(2) 0.006(2)
C5 0.069(4) 0.065(3) 0.037(3) 0.002(2) 0.015(3) 0.008(3)
C6 0.052(3) 0.042(3) 0.116(6) 0.025(3) 0.018(3) 0.015(2)
C7 0.036(2) 0.044(2) 0.051(3) 0.013(2) 0.009(2) 0.0028(19)
C8 0.041(2) 0.041(2) 0.041(2) 0.0147(19) 0.0099(19) 0.0104(18)
S10 0.0537(7) 0.0567(7) 0.0432(6) 0.0144(6) 0.0033(6) 0.0137(6)
O10 0.051(2) 0.118(4) 0.066(3) 0.015(3) 0.012(2) 0.027(3)
O11 0.066(3) 0.089(3) 0.049(2) 0.026(2) 0.010(2) 0.038(2)
O12 0.134(5) 0.056(3) 0.079(3) 0.011(3) -0.015(4) 0.002(3)
C10 0.073(4) 0.089(5) 0.056(4) 0.034(4) -0.003(3) 0.011(4)
F1 0.125(4) 0.108(4) 0.138(5) 0.078(4) -0.049(4) -0.043(3)
F2 0.102(3) 0.105(3) 0.098(3) 0.053(3) -0.028(3) 0.024(3)
F3 0.114(4) 0.243(8) 0.071(3) 0.082(4) 0.039(3) 0.067(5)
S20 0.0370(6) 0.0393(6) 0.0568(7) 0.0162(5) 0.0053(5) 0.0120(5)
O20 0.047(2) 0.048(2) 0.102(4) 0.013(2) 0.016(2) 0.0055(17)
O21 0.049(2) 0.060(2) 0.068(2) 0.020(2) 0.0120(19) 0.0264(18)
O22 0.072(3) 0.065(3) 0.076(3) 0.037(2) -0.001(2) 0.018(2)
C20 0.062(4) 0.064(4) 0.070(4) 0.013(3) 0.023(3) 0.021(3)
F4 0.186(6) 0.150(5) 0.081(3) 0.062(4) 0.062(4) 0.062(5)
F5 0.084(3) 0.074(3) 0.085(3) -0.007(2) 0.019(2) 0.014(2)
F6 0.068(3) 0.089(3) 0.157(5) -0.008(3) 0.035(3) 0.035(2)
C30 0.071(6) 0.047(5) 0.070(6) 0.026(5) -0.006(5) 0.032(5)
Cl2 0.190(6) 0.129(5) 0.186(6) 0.040(4) -0.036(5) 0.085(5)
Cl3 0.268(8) 0.078(3) 0.172(6) 0.045(4) -0.023(6) 0.035(4)

loop_
_atom_type_symbol
_atom_type_description
_atom_type_scat_dispersion_real
_atom_type_scat_dispersion_imag
_atom_type_scat_source
C C 0.0033 0.0016 'International Tables Vol C Tables 4.2.6.8 and 6.1.1.4'
H H 0.0000 0.0000 'International Tables Vol C Tables 4.2.6.8 and 6.1.1.4'
N N 0.0061 0.0033 'International Tables Vol C Tables 4.2.6.8 and 6.1.1.4'
O O 0.0106 0.0060 'International Tables Vol C Tables 4.2.6.8 and 6.1.1.4'
S S 0.1246 0.1234 'International Tables Vol C Tables 4.2.6.8 and 6.1.1.4'
Cl Cl 0.1484 0.1585 'International Tables Vol C Tables 4.2.6.8 and 6.1.1.4'
Ru Ru -1.2594 0.8363 'International Tables Vol C Tables 4.2.6.8 and 6.1.1.4'
F F 0.0171 0.0103 'International Tables Vol C Tables 4.2.6.8 and 6.1.1.4'

loop_
_geom_angle_atom_site_label_1
_geom_angle_atom_site_label_2
_geom_angle_atom_site_label_3
_geom_angle
_geom_angle_site_symmetry_1
_geom_angle_site_symmetry_3
_geom_angle_publ_flag
N1 Ru O2 98.32(16) . . ?
N1 Ru O1 177.31(14) . . ?
O2 Ru O1 83.36(13) . . ?
N1 Ru O4 97.95(15) . . ?
O2 Ru O4 82.26(12) . . ?
O1 Ru O4 84.34(13) . . ?
N1 Ru O3 94.44(16) . . ?
O2 Ru O3 164.73(12) . . ?
O1 Ru O3 84.21(13) . . ?
O4 Ru O3 87.72(12) . . ?
N1 Ru Cl1 89.59(13) . . ?
O2 Ru Cl1 95.04(10) . . ?
O1 Ru Cl1 88.16(10) . . ?
O4 Ru Cl1 172.27(9) . . ?
O3 Ru Cl1 93.39(10) . . ?
O5 N1 Ru 170.5(4) . . ?
O1 S1 C2 104.1(2) . . ?
O1 S1 C1 102.2(2) . . ?
C2 S1 C1 100.0(3) . . ?
O2 S2 C4 100.9(2) . . ?
O2 S2 C3 103.9(2) . . ?
C4 S2 C3 98.9(3) . . ?
O3 S3 C6 101.5(3) . . ?
O3 S3 C5 102.8(2) . . ?
C6 S3 C5 99.5(3) . . ?
O4 S4 C7 104.3(2) . . ?
O4 S4 C8 101.5(2) . . ?
C7 S4 C8 99.8(2) . . ?
S1 O1 Ru 121.25(17) . . ?
S2 O2 Ru 124.51(18) . . ?
S3 O3 Ru 121.75(17) . . ?
S4 O4 Ru 118.02(17) . . ?
O12 S10 O11 116.3(3) . . ?
O12 S10 O10 114.5(4) . . ?
O11 S10 O10 114.1(3) . . ?
O12 S10 C10 103.4(4) . . ?
O11 S10 C10 103.0(3) . . ?
O10 S10 C10 103.1(4) . . ?
F1 C10 F3 107.4(7) . . ?
F1 C10 F2 107.5(7) . . ?
F3 C10 F2 107.6(6) . . ?
F1 C10 S10 111.8(5) . . ?
F3 C10 S10 111.0(6) . . ?
F2 C10 S10 111.2(5) . . ?
O21 S20 O20 114.3(3) . . ?
O21 S20 O22 113.7(3) . . ?
O20 S20 O22 115.8(3) . . ?
O21 S20 C20 103.8(3) . . ?
O20 S20 C20 103.6(3) . . ?
O22 S20 C20 103.5(3) . . ?
F4 C20 F5 110.1(7) . . ?
F4 C20 F6 105.7(6) . . ?
F5 C20 F6 106.2(6) . . ?
F4 C20 S20 112.2(5) . . ?
F5 C20 S20 111.3(4) . . ?
F6 C20 S20 111.1(5) . . ?
Cl2 C30 Cl3 134.5(9) . . ?
C30 Cl2 Cl3 99.7(6) . 2_765 ?
C30 Cl3 Cl2 89.1(6) . 2_765 ?

loop_
_geom_bond_atom_site_label_1
_geom_bond_atom_site_label_2
_geom_bond_distance
_geom_bond_site_symmetry_2
_geom_bond_publ_flag
Ru N1 1.733(4) . ?
Ru O2 2.025(3) . ?
Ru O1 2.029(3) . ?
Ru O4 2.050(3) . ?
Ru O3 2.056(3) . ?
Ru Cl1 2.3527(12) . ?
N1 O5 1.149(5) . ?
S1 O1 1.557(3) . ?
S1 C2 1.774(6) . ?
S1 C1 1.776(5) . ?
S2 O2 1.557(3) . ?
S2 C4 1.773(5) . ?
S2 C3 1.787(5) . ?
S3 O3 1.559(3) . ?
S3 C6 1.767(6) . ?
S3 C5 1.790(7) . ?
S4 O4 1.557(3) . ?
S4 C7 1.763(5) . ?
S4 C8 1.775(5) . ?
S10 O12 1.421(5) . ?
S10 O11 1.438(4) . ?
S10 O10 1.441(5) . ?
S10 C10 1.816(7) . ?
C10 F1 1.307(9) . ?
C10 F3 1.318(9) . ?
C10 F2 1.334(8) . ?
S20 O21 1.412(4) . ?
S20 O20 1.418(4) . ?
S20 O22 1.419(4) . ?
S20 C20 1.795(7) . ?
C20 F4 1.303(9) . ?
C20 F5 1.329(8) . ?
C20 F6 1.341(8) . ?
C30 Cl2 1.508(12) . ?
C30 Cl3 1.694(12) . ?
Cl2 Cl3 2.293(12) 2_765 ?
Cl3 Cl2 2.293(12) 2_765 ?

loop_
_geom_torsion_atom_site_label_1
_geom_torsion_atom_site_label_2
_geom_torsion_atom_site_label_3
_geom_torsion_atom_site_label_4
_geom_torsion
_geom_torsion_site_symmetry_1
_geom_torsion_site_symmetry_2
_geom_torsion_site_symmetry_3
_geom_torsion_site_symmetry_4
_geom_torsion_publ_flag
O2 Ru N1 O5 -142(2) . . . . ?
O1 Ru N1 O5 -13(5) . . . . ?
O4 Ru N1 O5 135(2) . . . . ?
O3 Ru N1 O5 47(2) . . . . ?
Cl1 Ru N1 O5 -47(2) . . . . ?
C2 S1 O1 Ru -111.9(3) . . . . ?
C1 S1 O1 Ru 144.4(3) . . . . ?
N1 Ru O1 S1 10(3) . . . . ?
O2 Ru O1 S1 139.2(2) . . . . ?
O4 Ru O1 S1 -137.9(2) . . . . ?
O3 Ru O1 S1 -49.6(2) . . . . ?
Cl1 Ru O1 S1 43.9(2) . . . . ?
C4 S2 O2 Ru -156.9(3) . . . . ?
C3 S2 O2 Ru 101.0(3) . . . . ?
N1 Ru O2 S2 60.1(3) . . . . ?
O1 Ru O2 S2 -117.8(3) . . . . ?
O4 Ru O2 S2 157.0(3) . . . . ?
O3 Ru O2 S2 -153.5(4) . . . . ?
Cl1 Ru O2 S2 -30.3(2) . . . . ?
C6 S3 O3 Ru 137.7(3) . . . . ?
C5 S3 O3 Ru -119.7(3) . . . . ?
N1 Ru O3 S3 -48.9(3) . . . . ?
O2 Ru O3 S3 164.5(4) . . . . ?
O1 Ru O3 S3 128.8(2) . . . . ?
O4 Ru O3 S3 -146.7(2) . . . . ?
Cl1 Ru O3 S3 41.0(2) . . . . ?
C7 S4 O4 Ru -106.3(2) . . . . ?
C8 S4 O4 Ru 150.3(2) . . . . ?
N1 Ru O4 S4 -53.2(2) . . . . ?
O2 Ru O4 S4 -150.6(2) . . . . ?
O1 Ru O4 S4 125.4(2) . . . . ?
O3 Ru O4 S4 41.0(2) . . . . ?
Cl1 Ru O4 S4 139.4(5) . . . . ?
O12 S10 C10 F1 176.3(6) . . . . ?
O11 S10 C10 F1 54.8(7) . . . . ?
O10 S10 C10 F1 -64.2(7) . . . . ?
O12 S10 C10 F3 56.3(6) . . . . ?
O11 S10 C10 F3 -65.2(6) . . . . ?
O10 S10 C10 F3 175.9(5) . . . . ?
O12 S10 C10 F2 -63.5(6) . . . . ?
O11 S10 C10 F2 175.0(5) . . . . ?
O10 S10 C10 F2 56.1(6) . . . . ?
O21 S20 C20 F4 -57.7(6) . . . . ?
O20 S20 C20 F4 62.0(6) . . . . ?
O22 S20 C20 F4 -176.8(6) . . . . ?
O21 S20 C20 F5 66.1(6) . . . . ?
O20 S20 C20 F5 -174.2(5) . . . . ?
O22 S20 C20 F5 -53.0(6) . . . . ?
O21 S20 C20 F6 -175.8(5) . . . . ?
O20 S20 C20 F6 -56.1(6) . . . . ?
O22 S20 C20 F6 65.1(6) . . . . ?
Cl3 C30 Cl2 Cl3 -81.6(11) . . . 2_765 ?
Cl2 C30 Cl3 Cl2 77.2(11) . . . 2_765 ?
